data_2216702
loop_
_publ_author_name
'Martins, Roberto S.'
'Filgueiras, Carlos A. L.'
'Visentin, Lorenzo do C.'
'Bordinh\~ao, Jairo'
'Ferreira, Leonardo C.'

_publ_section_title
;
 2,3-Bis(2-ethylphenylimino)butane
;
_journal_coeditor_code OM2165
_journal_issue 12
_journal_name_full 'Acta Crystallographica Section E'
_journal_page_first o4544
_journal_page_last o4544
_journal_paper_doi 10.1107/S1600536807049367
_journal_volume 63
_journal_year 2007
_chemical_formula_iupac 'C20 H24 N2'
_chemical_formula_moiety 'C20 H24 N2'
_chemical_formula_sum 'C20 H24 N2'
_chemical_formula_weight 292.41
_chemical_name_common 2,3-bis(2-ethylphenylimino)butane
_chemical_name_systematic
;
2,3-Bis(2-ethylphenylimino)butane
;
_space_group_IT_number 14
_symmetry_cell_setting monoclinic
_symmetry_space_group_name_Hall '-P 2yn'
_symmetry_space_group_name_H-M 'P 1 21/n 1'
_atom_sites_solution_hydrogens geom
_atom_sites_solution_primary direct
_atom_sites_solution_secondary difmap
_audit_creation_method SHELXL97
_cell_angle_alpha 90.00
_cell_angle_beta 99.76(3)
_cell_angle_gamma 90.00
_cell_formula_units_Z 2
_cell_length_a 7.1898(14)
_cell_length_b 8.3807(17)
_cell_length_c 14.784(3)
_cell_measurement_temperature 295(2)
_cell_measurement_theta_max 27.5
_cell_measurement_theta_min 1
_cell_volume 877.9(3)
_computing_cell_refinement 'PHICHI (Duisenberg <i>et al.</i>,  2000)'
_computing_data_collection 'COLLECT (Nonius, 1998)'
_computing_data_reduction 'DIRAX (Duisenberg, 1992)'
_computing_molecular_graphics 'ORTEP-3 for Windows (Farrugia, 1997)'
_computing_publication_material 'WinGX (Farrugia, 1999)'
_computing_structure_refinement 'SHELXL97 (Sheldrick, 1997)'
_computing_structure_solution 'SHELXS97 (Sheldrick, 1997)'
_diffrn_ambient_temperature 295(2)
_diffrn_measured_fraction_theta_full 0.997
_diffrn_measured_fraction_theta_max 0.997
_diffrn_measurement_device '\k-geometry diffractometer'
_diffrn_measurement_device_type 'Nonius KappaCCD'
_diffrn_measurement_method '\f scans, and \w scans with \k'
_diffrn_radiation_monochromator graphite
_diffrn_radiation_source 'fine-focus sealed tube'
_diffrn_radiation_type MoK\a
_diffrn_radiation_wavelength 0.71073
_diffrn_reflns_av_R_equivalents 0.0323
_diffrn_reflns_av_sigmaI/netI 0.0174
_diffrn_reflns_limit_h_max 8
_diffrn_reflns_limit_h_min -8
_diffrn_reflns_limit_k_max 9
_diffrn_reflns_limit_k_min -9
_diffrn_reflns_limit_l_max 17
_diffrn_reflns_limit_l_min -17
_diffrn_reflns_number 14591
_diffrn_reflns_theta_full 25.00
_diffrn_reflns_theta_max 25.00
_diffrn_reflns_theta_min 2.80
_exptl_absorpt_coefficient_mu 0.065
_exptl_absorpt_correction_type none
_exptl_crystal_colour yellow
_exptl_crystal_density_diffrn 1.106
_exptl_crystal_density_method 'not measured'
_exptl_crystal_description block
_exptl_crystal_F_000 316
_exptl_crystal_size_max 0.590
_exptl_crystal_size_mid 0.421
_exptl_crystal_size_min 0.204
_refine_diff_density_max 0.170
_refine_diff_density_min -0.152
_refine_ls_extinction_method none
_refine_ls_goodness_of_fit_ref 1.112
_refine_ls_hydrogen_treatment constr
_refine_ls_matrix_type full
_refine_ls_number_parameters 102
_refine_ls_number_reflns 1541
_refine_ls_number_restraints 0
_refine_ls_restrained_S_all 1.112
_refine_ls_R_factor_all 0.0515
_refine_ls_R_factor_gt 0.0424
_refine_ls_shift/su_max 0.000
_refine_ls_shift/su_mean 0.000
_refine_ls_structure_factor_coef Fsqd
_refine_ls_weighting_details 'calc w = 1/[\s^2^(Fo^2^)+(0.0709P)^2^+0.1453P] where P=(Fo^2^+2Fc^2^)/3'
_refine_ls_weighting_scheme calc
_refine_ls_wR_factor_gt 0.1227
_refine_ls_wR_factor_ref 0.1308
_reflns_number_gt 1295
_reflns_number_total 1541
_reflns_threshold_expression I>2\s(I)
_cod_data_source_file om2165.cif
_cod_data_source_block I
_cod_original_sg_symbol_H-M 'P 21/n'
_cod_database_code 2216702
_cod_database_fobs_code 2216702

loop_
_symmetry_equiv_pos_as_xyz
'x, y, z'
'-x+1/2, y+1/2, -z+1/2'
'-x, -y, -z'
'x-1/2, -y-1/2, z-1/2'

loop_
_atom_site_type_symbol
_atom_site_label
_atom_site_fract_x
_atom_site_fract_y
_atom_site_fract_z
_atom_site_U_iso_or_equiv
_atom_site_adp_type
_atom_site_calc_flag
_atom_site_refinement_flags
_atom_site_occupancy
C C1 0.00541(18) 0.61257(16) 0.19534(8) 0.0418(3) Uani d . 1
C C2 -0.11601(18) 0.72533(17) 0.22436(9) 0.0453(4) Uani d . 1
C C3 -0.0656(2) 0.79142(18) 0.31205(9) 0.0525(4) Uani d . 1
H H3 -0.1439 0.8673 0.3320 0.063 Uiso calc R 1
C C4 0.0974(2) 0.74664(19) 0.36952(9) 0.0574(4) Uani d . 1
H H4 0.1280 0.7917 0.4276 0.069 Uiso calc R 1
C C5 0.2150(2) 0.6345(2) 0.34047(10) 0.0606(4) Uani d . 1
H H5 0.3248 0.6036 0.3792 0.073 Uiso calc R 1
C C6 0.1701(2) 0.56783(19) 0.25387(10) 0.0542(4) Uani d . 1
H H6 0.2503 0.4928 0.2346 0.065 Uiso calc R 1
C C7 0.03553(16) 0.54972(15) 0.04211(8) 0.0388(3) Uani d . 1
C C8 0.1974(2) 0.6616(2) 0.03814(10) 0.0566(4) Uani d . 1
H H8A 0.2124 0.7317 0.0902 0.085 Uiso calc R 1
H H8B 0.1721 0.7233 -0.0173 0.085 Uiso calc R 1
H H8C 0.3111 0.6011 0.0390 0.085 Uiso calc R 1
C C9 -0.2913(2) 0.7804(2) 0.16144(12) 0.0681(5) Uani d . 1
H H9A -0.3851 0.8122 0.1979 0.082 Uiso calc R 1
H H9B -0.3429 0.6923 0.1225 0.082 Uiso calc R 1
C C10 -0.2522(3) 0.9194(3) 0.10155(13) 0.0905(7) Uani d . 1
H H10A -0.2031 1.0075 0.1398 0.136 Uiso calc R 1
H H10B -0.3672 0.9509 0.0628 0.136 Uiso calc R 1
H H10C -0.1616 0.8877 0.0642 0.136 Uiso calc R 1
N N1 -0.05162(15) 0.53221(14) 0.10996(7) 0.0434(3) Uani d . 1

loop_
_atom_site_aniso_label
_atom_site_aniso_U_11
_atom_site_aniso_U_22
_atom_site_aniso_U_33
_atom_site_aniso_U_12
_atom_site_aniso_U_13
_atom_site_aniso_U_23
C1 0.0463(7) 0.0458(7) 0.0351(7) -0.0058(5) 0.0123(5) -0.0023(5)
C2 0.0473(7) 0.0491(8) 0.0422(7) -0.0015(6) 0.0155(6) -0.0036(6)
C3 0.0656(9) 0.0501(8) 0.0455(8) -0.0015(7) 0.0205(7) -0.0081(6)
C4 0.0792(10) 0.0572(9) 0.0364(7) -0.0109(8) 0.0112(7) -0.0061(6)
C5 0.0645(9) 0.0701(10) 0.0435(8) 0.0023(8) -0.0013(7) 0.0013(7)
C6 0.0555(8) 0.0607(9) 0.0465(8) 0.0102(7) 0.0087(6) -0.0034(7)
C7 0.0390(6) 0.0410(7) 0.0370(6) 0.0026(5) 0.0076(5) -0.0020(5)
C8 0.0607(9) 0.0634(9) 0.0480(8) -0.0185(7) 0.0155(6) -0.0104(7)
C9 0.0516(8) 0.0871(12) 0.0645(10) 0.0169(8) 0.0069(7) -0.0202(9)
C10 0.1110(16) 0.0836(14) 0.0669(11) 0.0429(12) -0.0134(11) -0.0018(10)
N1 0.0452(6) 0.0483(7) 0.0382(6) -0.0015(5) 0.0112(5) -0.0064(5)

loop_
_atom_type_symbol
_atom_type_description
_atom_type_scat_dispersion_real
_atom_type_scat_dispersion_imag
_atom_type_scat_source
C C 0.0033 0.0016 'International Tables Vol C Tables 4.2.6.8 and 6.1.1.4'
H H 0.0000 0.0000 'International Tables Vol C Tables 4.2.6.8 and 6.1.1.4'
N N 0.0061 0.0033 'International Tables Vol C Tables 4.2.6.8 and 6.1.1.4'

loop_
_geom_angle_atom_site_label_1
_geom_angle_atom_site_label_2
_geom_angle_atom_site_label_3
_geom_angle_site_symmetry_3
_geom_angle
C6 C1 C2 . 119.91(12)
C6 C1 N1 . 120.54(12)
C2 C1 N1 . 119.20(12)
C3 C2 C1 . 118.23(13)
C3 C2 C9 . 120.60(13)
C1 C2 C9 . 121.10(12)
C4 C3 C2 . 121.54(14)
C4 C3 H3 . 119.2
C2 C3 H3 . 119.2
C3 C4 C5 . 119.69(13)
C3 C4 H4 . 120.2
C5 C4 H4 . 120.2
C4 C5 C6 . 120.22(14)
C4 C5 H5 . 119.9
C6 C5 H5 . 119.9
C5 C6 C1 . 120.39(14)
C5 C6 H6 . 119.8
C1 C6 H6 . 119.8
N1 C7 C8 . 126.02(12)
N1 C7 C7 3_565 116.13(13)
C8 C7 C7 3_565 117.84(13)
C7 C8 H8A . 109.5
C7 C8 H8B . 109.5
H8A C8 H8B . 109.5
C7 C8 H8C . 109.5
H8A C8 H8C . 109.5
H8B C8 H8C . 109.5
C2 C9 C10 . 112.15(15)
C2 C9 H9A . 109.2
C10 C9 H9A . 109.2
C2 C9 H9B . 109.2
C10 C9 H9B . 109.2
H9A C9 H9B . 107.9
C9 C10 H10A . 109.5
C9 C10 H10B . 109.5
H10A C10 H10B . 109.5
C9 C10 H10C . 109.5
H10A C10 H10C . 109.5
H10B C10 H10C . 109.5
C7 N1 C1 . 122.28(11)

loop_
_geom_bond_atom_site_label_1
_geom_bond_atom_site_label_2
_geom_bond_site_symmetry_2
_geom_bond_distance
C1 C6 . 1.394(2)
C1 C2 . 1.4023(19)
C1 N1 . 1.4280(16)
C2 C3 . 1.3998(19)
C2 C9 . 1.506(2)
C3 C4 . 1.378(2)
C3 H3 . 0.9300
C4 C5 . 1.381(2)
C4 H4 . 0.9300
C5 C6 . 1.384(2)
C5 H5 . 0.9300
C6 H6 . 0.9300
C7 N1 . 1.2780(16)
C7 C8 . 1.5032(19)
C7 C7 3_565 1.513(2)
C8 H8A . 0.9600
C8 H8B . 0.9600
C8 H8C . 0.9600
C9 C10 . 1.518(3)
C9 H9A . 0.9700
C9 H9B . 0.9700
C10 H10A . 0.9600
C10 H10B . 0.9600
C10 H10C . 0.9600

loop_
_geom_hbond_atom_site_label_D
_geom_hbond_atom_site_label_H
_geom_hbond_atom_site_label_A
_geom_hbond_distance_DH
_geom_hbond_distance_HA
_geom_hbond_distance_DA
_geom_hbond_angle_DHA
C9 H9B N1 0.97 2.52 2.885(2) 102

loop_
_geom_torsion_atom_site_label_1
_geom_torsion_atom_site_label_2
_geom_torsion_atom_site_label_3
_geom_torsion_atom_site_label_4
_geom_torsion_site_symmetry_1
_geom_torsion
C6 C1 C2 C3 . 0.8(2)
N1 C1 C2 C3 . 173.99(12)
C6 C1 C2 C9 . 177.77(14)
N1 C1 C2 C9 . -9.0(2)
C1 C2 C3 C4 . -0.8(2)
C9 C2 C3 C4 . -177.81(14)
C2 C3 C4 C5 . 0.3(2)
C3 C4 C5 C6 . 0.3(2)
C4 C5 C6 C1 . -0.3(2)
C2 C1 C6 C5 . -0.2(2)
N1 C1 C6 C5 . -173.36(13)
C3 C2 C9 C10 . 90.00(18)
C1 C2 C9 C10 . -86.93(19)
C8 C7 N1 C1 . -4.4(2)
C7 C7 N1 C1 3_565 176.99(13)
C6 C1 N1 C7 . -71.49(18)
C2 C1 N1 C7 . 115.32(14)
